data_1563062
loop_
_publ_author_name
'Magott, Michal'
'Gawe\/l, Bart\/lomiej A.'
'Sarewicz, Marcin'
'Reczy\'nski, Mateusz'
'Ogorza\/ly, Karolina'
'Makowski, Wac\/law'
'Pinkowicz, Dawid'

_publ_section_title
;
 Large breathing effect induced by water sorption in a remarkably stable
 nonporous cyanide-bridged coordination polymer
;
_journal_name_full 'Chemical Science'
_journal_paper_doi 10.1039/D1SC02060A
_journal_year 2021
_chemical_formula_sum 'C14 H20 Cd2 Mo N12 O8'
_chemical_formula_weight 805.16
_chemical_properties_physical Air-sensitive
_space_group_crystal_system monoclinic
_space_group_IT_number 15
_space_group_name_Hall '-C 2yc'
_space_group_name_H-M_alt 'C 1 2/c 1'
_atom_sites_solution_hydrogens mixed
_audit_creation_method SHELXL-2016/6
_audit_update_record
;
2020-11-24 deposited with the CCDC.	2021-06-01 downloaded from the CCDC.
;
_cell_angle_alpha 90
_cell_angle_beta 108.213(2)
_cell_angle_gamma 90
_cell_formula_units_Z 4
_cell_length_a 15.8209(11)
_cell_length_b 14.7258(9)
_cell_length_c 12.4024(7)
_cell_measurement_reflns_used 2669
_cell_measurement_temperature 100(2)
_cell_measurement_theta_max 27.46
_cell_measurement_theta_min 2.71
_cell_volume 2744.7(3)
_computing_structure_refinement 'SHELXL-2016/6 (Sheldrick, 2016)'
_diffrn_ambient_temperature 100(2)
_diffrn_measured_fraction_theta_full 0.999
_diffrn_measured_fraction_theta_max 0.999
_diffrn_measurement_device_type 'Bruker APEX-II CCD'
_diffrn_measurement_method '\f and \w scans'
_diffrn_radiation_type MoK\a
_diffrn_radiation_wavelength 0.71073
_diffrn_reflns_av_R_equivalents 0.0405
_diffrn_reflns_av_unetI/netI 0.0287
_diffrn_reflns_Laue_measured_fraction_full 0.999
_diffrn_reflns_Laue_measured_fraction_max 0.999
_diffrn_reflns_limit_h_max 20
_diffrn_reflns_limit_h_min -20
_diffrn_reflns_limit_k_max 18
_diffrn_reflns_limit_k_min -18
_diffrn_reflns_limit_l_max 15
_diffrn_reflns_limit_l_min -15
_diffrn_reflns_number 15248
_diffrn_reflns_point_group_measured_fraction_full 0.999
_diffrn_reflns_point_group_measured_fraction_max 0.999
_diffrn_reflns_theta_full 25.242
_diffrn_reflns_theta_max 27.093
_diffrn_reflns_theta_min 2.711
_exptl_absorpt_coefficient_mu 2.044
_exptl_absorpt_correction_T_max 0.8620
_exptl_absorpt_correction_T_min 0.7307
_exptl_absorpt_correction_type multi-scan
_exptl_absorpt_process_details
;
 SADABS 2016/2: Krause, L., Herbst-Irmer, R., Sheldrick G.M. & Stalke D.,
 J. Appl. Cryst. 48 (2015) 3-10
;
_exptl_crystal_colour yellow
_exptl_crystal_density_diffrn 1.948
_exptl_crystal_description needle
_exptl_crystal_F_000 1560
_exptl_crystal_size_max 0.240
_exptl_crystal_size_mid 0.050
_exptl_crystal_size_min 0.030
_exptl_transmission_factor_max 0.8620
_exptl_transmission_factor_min 0.7307
_refine_diff_density_max 2.304
_refine_diff_density_min -1.878
_refine_diff_density_rms 0.143
_refine_ls_extinction_method none
_refine_ls_goodness_of_fit_ref 1.061
_refine_ls_hydrogen_treatment mixed
_refine_ls_matrix_type full
_refine_ls_number_parameters 205
_refine_ls_number_reflns 3031
_refine_ls_number_restraints 27
_refine_ls_restrained_S_all 1.062
_refine_ls_R_factor_all 0.0451
_refine_ls_R_factor_gt 0.0359
_refine_ls_shift/su_max 0.000
_refine_ls_shift/su_mean 0.000
_refine_ls_structure_factor_coef Fsqd
_refine_ls_weighting_details 'w=1/[\s^2^(Fo^2^)+(0.0259P)^2^+37.2073P] where P=(Fo^2^+2Fc^2^)/3'
_refine_ls_weighting_scheme calc
_refine_ls_wR_factor_gt 0.0789
_refine_ls_wR_factor_ref 0.0831
_reflns_Friedel_coverage 0.000
_reflns_number_gt 2615
_reflns_number_total 3031
_reflns_threshold_expression 'I > 2\s(I)'
_cod_data_source_file d1sc02060a2.cif
_cod_data_source_block 2Cd_8H2O
_cod_original_sg_symbol_H-M 'C 2/c'
_cod_database_code 1563062
_shelx_shelxl_version_number 2016/6
_shelx_space_group_comment
;
The symmetry employed for this shelxl refinement is uniquely defined
by the following loop, which should always be used as a source of
symmetry information in preference to the above space-group names.
They are only intended as comments.
;
_shelx_estimated_absorpt_t_min 0.640
_shelx_estimated_absorpt_t_max 0.941

loop_
_space_group_symop_operation_xyz
'x, y, z'
'-x, y, -z+1/2'
'x+1/2, y+1/2, z'
'-x+1/2, y+1/2, -z+1/2'
'-x, -y, -z'
'x, -y, z-1/2'
'-x+1/2, -y+1/2, -z'
'x+1/2, -y+1/2, z-1/2'

loop_
_atom_site_label
_atom_site_type_symbol
_atom_site_fract_x
_atom_site_fract_y
_atom_site_fract_z
_atom_site_U_iso_or_equiv
_atom_site_adp_type
_atom_site_occupancy
_atom_site_site_symmetry_order
_atom_site_calc_flag
_atom_site_refinement_flags_posn
_atom_site_refinement_flags_adp
_atom_site_refinement_flags_occupancy
_atom_site_disorder_assembly
_atom_site_disorder_group
Cd1 Cd 0.69953(2) 0.58221(2) 0.17730(3) 0.01648(10) Uani 1 1 d . . . . .
Mo1 Mo 0.500000 0.29112(3) 0.250000 0.00829(12) Uani 1 2 d S T P . .
O1 O 0.8232(5) 0.3622(4) 0.4151(7) 0.104(3) Uani 1 1 d D . . . .
H8 H 0.789(5) 0.307(4) 0.407(9) 0.125 Uiso 1 1 d D U . . .
H9 H 0.879(3) 0.348(6) 0.471(7) 0.125 Uiso 1 1 d D U . . .
O2 O 0.9458(5) 0.4484(6) 0.1423(7) 0.112(3) Uani 1 1 d . . . . .
C2 C 0.6653(14) 0.7321(17) 0.4749(16) 0.087(7) Uani 0.489(12) 1 d . U P A 1
H2 H 0.686400 0.768241 0.541381 0.105 Uiso 0.489(12) 1 calc R U P A 1
C1 C 0.7011(11) 0.7219(13) 0.3880(14) 0.063(5) Uani 0.489(12) 1 d . U P A 1
H1 H 0.751935 0.753443 0.382388 0.076 Uiso 0.489(12) 1 calc R U P A 1
N2 N 0.5926(6) 0.6778(6) 0.4424(7) 0.088(3) Uani 1 1 d . . . . .
H2N H 0.545142 0.680055 0.464990 0.106 Uiso 1 1 calc R U . A 1
C2A C 0.5903(8) 0.7647(7) 0.3756(10) 0.031(3) Uani 0.511(12) 1 d . . P A 2
H2A H 0.568899 0.822170 0.390252 0.037 Uiso 0.511(12) 1 calc R U P A 2
C1A C 0.6239(10) 0.7451(9) 0.2929(12) 0.046(4) Uani 0.511(12) 1 d . . P A 2
H1A H 0.629290 0.785679 0.235893 0.055 Uiso 0.511(12) 1 calc R U P A 2
N3 N 0.6495(4) 0.6550(4) 0.3046(5) 0.0442(13) Uani 1 1 d . . . . .
O3 O 0.8195(4) 0.5248(4) 0.3262(6) 0.080(2) Uani 1 1 d D . . . .
H6 H 0.835(5) 0.4620(19) 0.341(8) 0.096 Uiso 1 1 d D U . . .
H7 H 0.875(3) 0.555(5) 0.357(8) 0.096 Uiso 1 1 d D U . . .
N6 N 0.2971(3) 0.2046(3) 0.1807(4) 0.0261(10) Uani 1 1 d . . . . .
C6 C 0.3670(3) 0.2355(3) 0.2038(4) 0.0165(9) Uani 1 1 d . . . . .
N7 N 0.5114(3) 0.1302(3) 0.0696(4) 0.0321(11) Uani 1 1 d . . . . .
C7 C 0.5070(3) 0.1861(3) 0.1332(4) 0.0169(9) Uani 1 1 d . . . . .
C5 C 0.5692(3) 0.3443(3) 0.4166(4) 0.0147(9) Uani 1 1 d . . . . .
N5 N 0.6065(3) 0.3707(3) 0.5061(3) 0.0226(9) Uani 1 1 d . . . . .
C4 C 0.5795(3) 0.3978(3) 0.2129(4) 0.0149(9) Uani 1 1 d . . . . .
N4 N 0.6227(3) 0.4547(3) 0.1948(4) 0.0264(9) Uani 1 1 d . . . . .
O4 O 0.7719(3) 0.5041(4) 0.0702(4) 0.0574(14) Uani 1 1 d D . . . .
H4 H 0.833(2) 0.483(5) 0.099(6) 0.069 Uiso 1 1 d D U . . .
H5 H 0.777(5) 0.546(4) 0.013(5) 0.069 Uiso 1 1 d D U . . .
C3 C 0.6084(6) 0.6227(5) 0.3713(7) 0.063(2) Uani 1 1 d . U . . .
H3 H 0.590832 0.560773 0.367845 0.075 Uiso 1 1 calc R U . A 1

loop_
_atom_site_aniso_label
_atom_site_aniso_U_11
_atom_site_aniso_U_22
_atom_site_aniso_U_33
_atom_site_aniso_U_23
_atom_site_aniso_U_13
_atom_site_aniso_U_12
Cd1 0.01111(16) 0.01815(17) 0.01752(17) 0.00702(13) 0.00064(12) -0.00528(12)
Mo1 0.0071(2) 0.0067(2) 0.0107(2) 0.000 0.00228(18) 0.000
O1 0.076(4) 0.046(3) 0.129(6) 0.021(4) -0.055(4) -0.017(3)
O2 0.063(4) 0.156(8) 0.101(6) -0.019(5) 0.004(4) 0.050(5)
C2 0.077(12) 0.130(15) 0.055(10) -0.042(10) 0.020(9) 0.003(11)
C1 0.047(8) 0.090(11) 0.054(9) -0.040(8) 0.018(7) -0.015(8)
N2 0.080(6) 0.121(7) 0.090(6) -0.029(5) 0.065(5) -0.019(5)
C2A 0.042(7) 0.019(5) 0.042(7) 0.000(5) 0.025(5) 0.003(4)
C1A 0.065(9) 0.032(7) 0.054(8) 0.007(6) 0.036(8) 0.001(6)
N3 0.050(3) 0.039(3) 0.056(3) -0.009(3) 0.035(3) -0.010(2)
O3 0.047(3) 0.043(3) 0.106(5) 0.033(3) -0.041(3) -0.019(2)
N6 0.015(2) 0.025(2) 0.033(2) 0.0116(19) -0.0003(17) -0.0044(17)
C6 0.013(2) 0.016(2) 0.018(2) 0.0073(18) 0.0021(17) 0.0010(17)
N7 0.035(3) 0.030(2) 0.024(2) -0.011(2) -0.0015(19) 0.012(2)
C7 0.015(2) 0.015(2) 0.016(2) -0.0010(18) -0.0013(17) 0.0050(17)
C5 0.014(2) 0.014(2) 0.018(2) -0.0029(17) 0.0061(17) 0.0011(16)
N5 0.019(2) 0.026(2) 0.020(2) -0.0065(18) 0.0017(16) 0.0038(17)
C4 0.012(2) 0.016(2) 0.014(2) 0.0014(17) 0.0009(16) -0.0027(16)
N4 0.024(2) 0.029(2) 0.023(2) 0.0077(19) 0.0027(17) -0.0088(19)
O4 0.045(3) 0.080(4) 0.053(3) 0.005(3) 0.023(2) 0.010(3)
C3 0.105(6) 0.044(4) 0.068(5) 0.002(4) 0.069(5) -0.009(4)

loop_
_atom_type_symbol
_atom_type_description
_atom_type_scat_dispersion_real
_atom_type_scat_dispersion_imag
_atom_type_scat_source
C C 0.0033 0.0016 'International Tables Vol C Tables 4.2.6.8 and 6.1.1.4'
H H 0.0000 0.0000 'International Tables Vol C Tables 4.2.6.8 and 6.1.1.4'
N N 0.0061 0.0033 'International Tables Vol C Tables 4.2.6.8 and 6.1.1.4'
O O 0.0106 0.0060 'International Tables Vol C Tables 4.2.6.8 and 6.1.1.4'
Mo Mo -1.6832 0.6857 'International Tables Vol C Tables 4.2.6.8 and 6.1.1.4'
Cd Cd -0.8075 1.2024 'International Tables Vol C Tables 4.2.6.8 and 6.1.1.4'

loop_
_geom_angle_atom_site_label_1
_geom_angle_atom_site_label_2
_geom_angle_atom_site_label_3
_geom_angle
_geom_angle_site_symmetry_1
_geom_angle_site_symmetry_3
_geom_angle_publ_flag
N3 Cd1 N5 104.0(2) . 6_565 ?
N3 Cd1 N4 90.63(18) . . ?
N5 Cd1 N4 97.50(15) 6_565 . ?
N3 Cd1 O4 170.8(2) . . ?
N5 Cd1 O4 84.73(17) 6_565 . ?
N4 Cd1 O4 91.11(19) . . ?
N3 Cd1 O3 89.7(3) . . ?
N5 Cd1 O3 165.4(2) 6_565 . ?
N4 Cd1 O3 87.28(16) . . ?
O4 Cd1 O3 81.3(2) . . ?
N3 Cd1 N6 89.72(18) . 3 ?
N5 Cd1 N6 90.73(15) 6_565 3 ?
N4 Cd1 N6 171.43(15) . 3 ?
O4 Cd1 N6 87.22(19) . 3 ?
O3 Cd1 N6 84.16(16) . 3 ?
C7 Mo1 C7 87.7(2) 2_655 . ?
C7 Mo1 C4 103.02(18) 2_655 2_655 ?
C7 Mo1 C4 145.91(16) . 2_655 ?
C7 Mo1 C4 145.91(16) 2_655 . ?
C7 Mo1 C4 103.02(18) . . ?
C4 Mo1 C4 86.1(2) 2_655 . ?
C7 Mo1 C5 142.16(16) 2_655 2_655 ?
C7 Mo1 C5 74.52(17) . 2_655 ?
C4 Mo1 C5 77.57(17) 2_655 2_655 ?
C4 Mo1 C5 71.67(16) . 2_655 ?
C7 Mo1 C5 74.52(17) 2_655 . ?
C7 Mo1 C5 142.16(16) . . ?
C4 Mo1 C5 71.67(16) 2_655 . ?
C4 Mo1 C5 77.57(17) . . ?
C5 Mo1 C5 137.5(2) 2_655 . ?
C7 Mo1 C6 78.41(18) 2_655 2_655 ?
C7 Mo1 C6 69.82(16) . 2_655 ?
C4 Mo1 C6 143.69(16) 2_655 2_655 ?
C4 Mo1 C6 75.36(17) . 2_655 ?
C5 Mo1 C6 123.44(17) 2_655 2_655 ?
C5 Mo1 C6 73.95(16) . 2_655 ?
C7 Mo1 C6 69.82(16) 2_655 . ?
C7 Mo1 C6 78.41(18) . . ?
C4 Mo1 C6 75.36(17) 2_655 . ?
C4 Mo1 C6 143.69(16) . . ?
C5 Mo1 C6 73.95(16) 2_655 . ?
C5 Mo1 C6 123.43(17) . . ?
C6 Mo1 C6 135.5(2) 2_655 . ?
H8 O1 H9 105(4) . . ?
N2 C2 C1 102.8(14) . . ?
N2 C2 H2 128.6 . . ?
C1 C2 H2 128.6 . . ?
C2 C1 N3 110.5(15) . . ?
C2 C1 C3 72.4(13) . . ?
N3 C1 C3 39.3(5) . . ?
C2 C1 H1 124.8 . . ?
N3 C1 H1 124.8 . . ?
C3 C1 H1 160.7 . . ?
C3 N2 C2 104.4(10) . . ?
C3 N2 C2A 97.8(7) . . ?
C3 N2 H2N 127.8 . . ?
C2 N2 H2N 127.8 . . ?
C1A C2A N2 107.0(9) . . ?
C1A C2A H2A 126.5 . . ?
N2 C2A H2A 126.5 . . ?
C2A C1A N3 107.7(10) . . ?
C2A C1A H1A 126.2 . . ?
N3 C1A H1A 126.2 . . ?
C3 N3 C1A 103.3(7) . . ?
C3 N3 C1 94.3(9) . . ?
C3 N3 Cd1 129.2(5) . . ?
C1A N3 Cd1 122.8(6) . . ?
C1 N3 Cd1 124.9(7) . . ?
Cd1 O3 H6 126(5) . . ?
Cd1 O3 H7 124(5) . . ?
H6 O3 H7 103(4) . . ?
C6 N6 Cd1 151.7(4) . 3_445 ?
N6 C6 Mo1 178.6(4) . . ?
N7 C7 Mo1 179.1(5) . . ?
N5 C5 Mo1 178.5(4) . . ?
C5 N5 Cd1 171.4(4) . 6_566 ?
N4 C4 Mo1 179.0(4) . . ?
C4 N4 Cd1 170.6(4) . . ?
Cd1 O4 H4 124(5) . . ?
Cd1 O4 H5 106(5) . . ?
H4 O4 H5 100(4) . . ?
N2 C3 N3 117.0(7) . . ?
N2 C3 C1 76.4(7) . . ?
N3 C3 C1 46.4(6) . . ?
N2 C3 H3 121.5 . . ?
N3 C3 H3 121.5 . . ?
C1 C3 H3 152.3 . . ?

loop_
_geom_bond_atom_site_label_1
_geom_bond_atom_site_label_2
_geom_bond_distance
_geom_bond_site_symmetry_2
_geom_bond_publ_flag
Cd1 N3 2.246(5) . ?
Cd1 N5 2.281(4) 6_565 ?
Cd1 N4 2.284(4) . ?
Cd1 O4 2.314(5) . ?
Cd1 O3 2.353(5) . ?
Cd1 N6 2.364(4) 3 ?
Mo1 C7 2.144(4) 2_655 ?
Mo1 C7 2.145(4) . ?
Mo1 C4 2.149(4) 2_655 ?
Mo1 C4 2.149(4) . ?
Mo1 C5 2.161(4) 2_655 ?
Mo1 C5 2.161(4) . ?
Mo1 C6 2.162(4) 2_655 ?
Mo1 C6 2.162(4) . ?
O1 H8 0.96(2) . ?
O1 H9 0.96(2) . ?
C2 N2 1.35(2) . ?
C2 C1 1.37(2) . ?
C2 H2 0.9500 . ?
C1 N3 1.476(16) . ?
C1 C3 2.034(19) . ?
C1 H1 0.9500 . ?
N2 C3 1.280(10) . ?
N2 C2A 1.518(14) . ?
N2 H2N 0.8800 . ?
C2A C1A 1.326(16) . ?
C2A H2A 0.9500 . ?
C1A N3 1.382(14) . ?
C1A H1A 0.9500 . ?
N3 C3 1.293(8) . ?
O3 H6 0.96(2) . ?
O3 H7 0.95(2) . ?
N6 C6 1.146(6) . ?
N7 C7 1.158(6) . ?
C5 N5 1.150(6) . ?
C4 N4 1.148(6) . ?
O4 H4 0.97(2) . ?
O4 H5 0.96(2) . ?
C3 H3 0.9500 . ?
